data_2243035
loop_
_publ_author_name
'Ferrandin, Sarah'
'Slawin, Alexandra M. Z.'
'Harrison, William T. A.'

_publ_section_title
;
 Syntheses and crystal structures of a new family of hybrid perovskites:
 C~5~H~14~N~2~&#x00B7;<i>A</i>Br~3~&#x00B7;0.5H~2~O (<i>A</i> = K, Rb, Cs)
;
_journal_coeditor_code VN2151
_journal_issue 8
_journal_name_full 'Acta Crystallographica Section E'
_journal_page_first 1243
_journal_page_last 1248
_journal_paper_doi 10.1107/S2056989019010338
_journal_volume 75
_journal_year 2019
_chemical_formula_iupac '(C5 H14 N2) [K Br3], 0.5H2 O'
_chemical_formula_moiety 'C5 H14 N2, K Br3, 0.5(H2 O)'
_chemical_formula_sum 'C5 H15 Br3 K N2 O0.5'
_chemical_formula_weight 390.02
_chemical_name_systematic
;
Poly[1-methylpiperizine-1,4-diium [tri-\m-bromido-potassium] hemihydrate]
;
_space_group_crystal_system orthorhombic
_space_group_IT_number 38
_space_group_name_Hall 'A 2 -2'
_space_group_name_H-M_alt 'A m m 2'
_symmetry_space_group_name_Hall 'A 2 -2'
_symmetry_space_group_name_H-M 'A m m 2'
_atom_sites_solution_hydrogens mixed
_atom_sites_solution_primary direct
_audit_creation_method SHELXL-2014/7
_cell_angle_alpha 90
_cell_angle_beta 90
_cell_angle_gamma 90
_cell_formula_units_Z 4
_cell_length_a 13.411(3)
_cell_length_b 9.488(2)
_cell_length_c 9.790(2)
_cell_measurement_reflns_used 2257
_cell_measurement_temperature 93(2)
_cell_measurement_theta_max 27.2
_cell_measurement_theta_min 3.0
_cell_volume 1245.7(5)
_computing_cell_refinement
;
CrysalisPro (Rigaku, 2017)
;
_computing_data_collection
;
CrysalisPro (Rigaku, 2017)
;
_computing_data_reduction
;
CrysalisPro (Rigaku, 2017)
;
_computing_molecular_graphics
;
ORTEP-3 for Windows (Farrugia, 2012)
;
_computing_publication_material
;
publCIF (Westrip, 2010)
;
_computing_structure_refinement
;
<i>SHELXL2014/7</i> (Sheldrick, 2015)
;
_computing_structure_solution
;
SHELXS-7 (Sheldrick, 2008)
;
_diffrn_ambient_temperature 93(2)
_diffrn_measured_fraction_theta_full 0.992
_diffrn_measured_fraction_theta_max 0.993
_diffrn_measurement_device_type 'Rigaku Pilatus 200K CCD'
_diffrn_measurement_method \w
_diffrn_radiation_type MoK\a
_diffrn_radiation_wavelength 0.71073
_diffrn_reflns_av_R_equivalents 0.0333
_diffrn_reflns_av_unetI/netI 0.0368
_diffrn_reflns_limit_h_max 16
_diffrn_reflns_limit_h_min -16
_diffrn_reflns_limit_k_max 11
_diffrn_reflns_limit_k_min -11
_diffrn_reflns_limit_l_max 11
_diffrn_reflns_limit_l_min -11
_diffrn_reflns_number 3890
_diffrn_reflns_theta_full 25.242
_diffrn_reflns_theta_max 25.319
_diffrn_reflns_theta_min 2.990
_exptl_absorpt_coefficient_mu 10.009
_exptl_absorpt_correction_T_max 1.000
_exptl_absorpt_correction_T_min 0.406
_exptl_absorpt_correction_type multi-scan
_exptl_absorpt_process_details
;
(CrysalisPro; Rigaku, 2017)
;
_exptl_crystal_colour colourless
_exptl_crystal_density_diffrn 2.080
_exptl_crystal_description prism
_exptl_crystal_F_000 748
_exptl_crystal_size_max 0.100
_exptl_crystal_size_mid 0.080
_exptl_crystal_size_min 0.080
_refine_diff_density_max 0.409
_refine_diff_density_min -0.358
_refine_ls_abs_structure_details
;
Parsons <i>et al.</i> (2013)
;
_refine_ls_abs_structure_Flack -0.001(11)
_refine_ls_extinction_coef 0.00195(16)
_refine_ls_extinction_expression Fc^*^=kFc[1+0.001xFc^2^\l^3^/sin(2\q)]^-1/4^
_refine_ls_extinction_method
;
SHELXL-2014/7 (Sheldrick 2015)
;
_refine_ls_goodness_of_fit_ref 0.896
_refine_ls_hydrogen_treatment constr
_refine_ls_matrix_type full
_refine_ls_number_parameters 68
_refine_ls_number_reflns 1235
_refine_ls_number_restraints 1
_refine_ls_restrained_S_all 0.896
_refine_ls_R_factor_all 0.0153
_refine_ls_R_factor_gt 0.0150
_refine_ls_shift/su_max 0.000
_refine_ls_shift/su_mean 0.000
_refine_ls_structure_factor_coef Fsqd
_refine_ls_weighting_details 'w=1/[\s^2^(Fo^2^)] where P=(Fo^2^+2Fc^2^)/3'
_refine_ls_weighting_scheme calc
_refine_ls_wR_factor_gt 0.0311
_refine_ls_wR_factor_ref 0.0311
_reflns_number_gt 1208
_reflns_number_total 1235
_reflns_threshold_expression 'I > 2\s(I)'
_cod_data_source_file vn2151sup1.cif
_cod_data_source_block I
_cod_database_code 2243035
_shelx_space_group_comment
;
The symmetry employed for this shelxl refinement is uniquely defined
by the following loop, which should always be used as a source of
symmetry information in preference to the above space-group names.
They are only intended as comments.
;
_shelx_estimated_absorpt_t_min 0.434
_shelx_estimated_absorpt_t_max 0.501

loop_
_space_group_symop_operation_xyz
'x, y, z'
'-x, -y, z'
'-x, y, z'
'x, -y, z'
'x, y+1/2, z+1/2'
'-x, -y+1/2, z+1/2'
'-x, y+1/2, z+1/2'
'x, -y+1/2, z+1/2'

loop_
_atom_site_type_symbol
_atom_site_label
_atom_site_fract_x
_atom_site_fract_y
_atom_site_fract_z
_atom_site_U_iso_or_equiv
_atom_site_adp_type
_atom_site_calc_flag
_atom_site_occupancy
K K1 1.0000 0.5000 0.9058(2) 0.0145(4) Uani d 1
K K2 0.5000 0.5000 1.0306(2) 0.0120(3) Uani d 1
Br Br1 1.0000 0.70384(5) 0.60463(6) 0.01165(14) Uani d 1
Br Br2 0.5000 0.74449(6) 0.77675(6) 0.01087(14) Uani d 1
Br Br3 0.74393(4) 0.5000 0.96724(6) 0.01101(14) Uani d 1
C C1 0.7289(3) 0.3693(4) 0.6163(5) 0.0123(9) Uani d 1
H H1A 0.6861 0.2859 0.6321 0.015 Uiso calc 1
H H1B 0.7878 0.3614 0.6767 0.015 Uiso calc 1
C C2 0.7626(3) 0.3706(4) 0.4700(5) 0.0107(8) Uani d 1
H H2A 0.7038 0.3696 0.4089 0.013 Uiso calc 1
H H2B 0.8027 0.2851 0.4510 0.013 Uiso calc 1
C C3 0.8629(4) 0.5000 0.2985(6) 0.0145(12) Uani d 1
H H3A 0.9028 0.5851 0.2831 0.022 Uiso d 1
H H3B 0.8067 0.5000 0.2346 0.022 Uiso d 1
N N1 0.6720(3) 0.5000 0.6522(5) 0.0098(10) Uani d 1
H H1N 0.6586 0.5000 0.7433 0.012 Uiso calc 1
H H2N 0.6128 0.5000 0.6067 0.012 Uiso calc 1
N N2 0.8244(3) 0.5000 0.4421(5) 0.0091(10) Uani d 1
H H3N 0.8827 0.5000 0.5059 0.011 Uiso calc 1
O O1 0.5000 0.5000 0.4902(5) 0.0088(12) Uani d 1
H H1O 0.5000 0.4251 0.4392 0.011 Uiso d 1

loop_
_atom_site_aniso_label
_atom_site_aniso_U_11
_atom_site_aniso_U_22
_atom_site_aniso_U_33
_atom_site_aniso_U_12
_atom_site_aniso_U_13
_atom_site_aniso_U_23
K1 0.0132(9) 0.0147(8) 0.0156(10) 0.000 0.000 0.000
K2 0.0105(8) 0.0138(8) 0.0117(9) 0.000 0.000 0.000
Br1 0.0086(3) 0.0111(3) 0.0152(3) 0.000 0.000 -0.0018(2)
Br2 0.0102(3) 0.0114(3) 0.0110(3) 0.000 0.000 -0.0015(2)
Br3 0.0119(3) 0.0102(3) 0.0110(3) 0.000 -0.0026(2) 0.000
C1 0.0105(17) 0.0092(18) 0.017(2) 0.0022(14) 0.0017(18) 0.0032(19)
C2 0.0098(18) 0.0087(17) 0.014(2) -0.0005(14) 0.0021(19) 0.000(2)
C3 0.017(3) 0.019(3) 0.008(3) 0.000 0.005(3) 0.000
N1 0.007(2) 0.014(2) 0.008(3) 0.000 0.0026(19) 0.000
N2 0.009(2) 0.009(2) 0.010(3) 0.000 0.0003(19) 0.000
O1 0.012(2) 0.008(2) 0.007(3) 0.000 0.000 0.000

loop_
_atom_type_symbol
_atom_type_description
_atom_type_scat_dispersion_real
_atom_type_scat_dispersion_imag
_atom_type_scat_source
C C 0.0033 0.0016 'International Tables Vol C Tables 4.2.6.8 and 6.1.1.4'
H H 0.0000 0.0000 'International Tables Vol C Tables 4.2.6.8 and 6.1.1.4'
Br Br -0.2901 2.4595 'International Tables Vol C Tables 4.2.6.8 and 6.1.1.4'
N N 0.0061 0.0033 'International Tables Vol C Tables 4.2.6.8 and 6.1.1.4'
K K 0.2009 0.2494 'International Tables Vol C Tables 4.2.6.8 and 6.1.1.4'
O O 0.0106 0.0060 'International Tables Vol C Tables 4.2.6.8 and 6.1.1.4'

loop_
_geom_angle_atom_site_label_1
_geom_angle_atom_site_label_2
_geom_angle_atom_site_label_3
_geom_angle_site_symmetry_1
_geom_angle_site_symmetry_3
_geom_angle
_geom_angle_publ_flag
Br1 K1 Br1 6_765 5_545 110.57(6) ?
Br1 K1 Br3 6_765 . 84.36(2) ?
Br1 K1 Br3 5_545 . 84.36(2) ?
Br1 K1 Br3 6_765 2_765 84.36(2) ?
Br1 K1 Br3 5_545 2_765 84.36(2) ?
Br3 K1 Br3 . 2_765 160.13(7) ?
Br1 K1 Br1 6_765 2_765 157.98(5) ?
Br1 K1 Br1 5_545 2_765 91.449(19) ?
Br3 K1 Br1 . 2_765 98.30(3) ?
Br3 K1 Br1 2_765 2_765 98.30(3) ?
Br1 K1 Br1 6_765 . 91.449(18) ?
Br1 K1 Br1 5_545 . 157.98(5) ?
Br3 K1 Br1 . . 98.30(3) ?
Br3 K1 Br1 2_765 . 98.30(3) ?
Br1 K1 Br1 2_765 . 66.53(4) ?
Br3 K2 Br3 2_665 . 158.51(7) ?
Br3 K2 Br2 2_665 2_665 82.17(3) ?
Br3 K2 Br2 . 2_665 82.17(3) ?
Br3 K2 Br2 2_665 . 82.17(3) ?
Br3 K2 Br2 . . 82.17(3) ?
Br2 K2 Br2 2_665 . 86.05(5) ?
Br3 K2 Br2 2_665 6_665 97.55(2) ?
Br3 K2 Br2 . 6_665 97.55(2) ?
Br2 K2 Br2 2_665 6_665 177.85(5) ?
Br2 K2 Br2 . 6_665 91.800(17) ?
Br3 K2 Br2 2_665 5_545 97.55(2) ?
Br3 K2 Br2 . 5_545 97.55(2) ?
Br2 K2 Br2 2_665 5_545 91.800(17) ?
Br2 K2 Br2 . 5_545 177.85(5) ?
Br2 K2 Br2 6_665 5_545 90.35(5) ?
K1 Br1 K1 5_554 . 157.98(5) y
K2 Br2 K2 . 5_554 177.85(5) y
K2 Br3 K1 . . 179.19(5) y
N1 C1 C2 . . 111.8(3) ?
N1 C1 H1A . . 109.3 ?
C2 C1 H1A . . 109.3 ?
N1 C1 H1B . . 109.3 ?
C2 C1 H1B . . 109.3 ?
H1A C1 H1B . . 107.9 ?
C1 C2 N2 . . 110.2(3) ?
C1 C2 H2A . . 109.6 ?
N2 C2 H2A . . 109.6 ?
C1 C2 H2B . . 109.6 ?
N2 C2 H2B . . 109.6 ?
H2A C2 H2B . . 108.1 ?
N2 C3 H3A . . 109.4 ?
N2 C3 H3B . . 109.5 ?
H3A C3 H3B . . 108.7 ?
C1 N1 C1 . 4_565 111.7(4) ?
C1 N1 H1N . . 109.3 ?
C1 N1 H1N 4_565 . 109.3 ?
C1 N1 H2N . . 109.3 ?
C1 N1 H2N 4_565 . 109.3 ?
H1N N1 H2N . . 107.9 ?
C3 N2 C2 . 4_565 111.1(3) ?
C3 N2 C2 . . 111.1(3) ?
C2 N2 C2 4_565 . 109.2(4) ?
C3 N2 H3N . . 108.4 ?
C2 N2 H3N 4_565 . 108.4 ?
C2 N2 H3N . . 108.4 ?

loop_
_geom_bond_atom_site_label_1
_geom_bond_atom_site_label_2
_geom_bond_site_symmetry_2
_geom_bond_distance
_geom_bond_publ_flag
K1 Br1 6_765 3.4184(13) y
K1 Br1 5_545 3.4184(13) ?
K1 Br1 2_765 3.5261(18) ?
K1 Br1 . 3.5261(18) y
K1 Br3 . 3.4865(10) y
K1 Br3 2_765 3.4865(10) ?
K2 Br2 2_665 3.4000(16) ?
K2 Br2 . 3.4000(16) y
K2 Br2 6_665 3.4179(15) y
K2 Br2 5_545 3.4179(15) ?
K2 Br3 2_665 3.3297(10) ?
K2 Br3 . 3.3297(10) y
Br1 K1 5_554 3.4183(13) ?
Br2 K2 5_554 3.4179(15) ?
C1 N1 . 1.498(4) ?
C1 C2 . 1.502(6) ?
C1 H1A . 0.9900 ?
C1 H1B . 0.9900 ?
C2 N2 . 1.506(4) ?
C2 H2A . 0.9900 ?
C2 H2B . 0.9900 ?
C3 N2 . 1.497(7) ?
C3 H3A . 0.9800 ?
C3 H3B . 0.9799 ?
N1 C1 4_565 1.498(4) ?
N1 H1N . 0.9100 ?
N1 H2N . 0.9100 ?
N2 C2 4_565 1.506(4) ?
N2 H3N . 1.0000 ?
O1 H1O . 0.8686 ?

loop_
_geom_hbond_atom_site_label_D
_geom_hbond_atom_site_label_H
_geom_hbond_atom_site_label_A
_geom_hbond_site_symmetry_A
_geom_hbond_distance_DH
_geom_hbond_distance_HA
_geom_hbond_distance_DA
_geom_hbond_angle_DHA
N1 H2N O1 . 0.91 1.89 2.799(5) 172
N1 H1N Br3 . 0.91 2.47 3.232(5) 141
N2 H3N Br1 . 1.00 2.67 3.438(4) 133
N2 H3N Br1 2_765 1.00 2.67 3.438(4) 133
O1 H1O Br2 5_544 0.87 2.34 3.200(3) 172
C1 H1A Br2 2_665 0.99 2.88 3.614(4) 131
C1 H1B Br1 2_765 0.99 3.00 3.703(4) 129
C2 H2B Br1 2_765 0.99 3.05 3.517(4) 111
C2 H2B Br3 5_544 0.99 2.82 3.525(4) 129
C3 H3A Br1 6_764 0.98 2.96 3.857(4) 153
C3 H3B Br3 1_554 0.98 2.75 3.615(6) 148

loop_
_geom_torsion_atom_site_label_1
_geom_torsion_atom_site_label_2
_geom_torsion_atom_site_label_3
_geom_torsion_atom_site_label_4
_geom_torsion_site_symmetry_4
_geom_torsion
N1 C1 C2 N2 . 56.6(4)
C2 C1 N1 C1 4_565 -52.9(5)
C1 C2 N2 C3 . 177.3(3)
C1 C2 N2 C2 4_565 -59.8(5)

_cod_database_fobs_code 2243035
